data_4028549
loop_
_publ_author_name
'Simon J. Shaw'
'Dane A. Goff'
'Luke A. Boralsky'
'Mark Irving'
'Rajinder Singh'

_publ_contact_author_name
;
;
_publ_section_title
;
 Enantioselective Synthesis of cis-3-Fluoropiperidin-4-ol, a Building
 Block for Medicinal Chemistry
;
_journal_name_full 'Journal of Organic Chemistry'
_journal_page_first 8892
_journal_page_last 8897
_journal_paper_doi 10.1021/jo401352z
_journal_volume 78
_journal_year 2013
_chemical_absolute_configuration ad
_chemical_formula_moiety 'C10 H18 F N O3'
_chemical_formula_sum 'C10 H18 F N O3'
_chemical_formula_weight 219.25
_chemical_name_systematic
;
 ? 
;
_space_group_crystal_system monoclinic
_space_group_IT_number 4
_space_group_name_Hall 'P 2yb'
_space_group_name_H-M_alt 'P 1 21 1'
_symmetry_space_group_name_Hall 'P 2yb'
_symmetry_space_group_name_H-M 'P 1 21 1'
_atom_sites_solution_hydrogens geom
_atom_sites_solution_primary direct
_atom_sites_solution_secondary difmap
_audit_creation_date 2011-10-11
_audit_creation_method
;
  Olex2 1.1
  (compiled Aug 18 2011 06:34:35, GUI svn.r3819)
;
_cell_angle_alpha 90.00
_cell_angle_beta 97.9620(10)
_cell_angle_gamma 90.00
_cell_formula_units_Z 2
_cell_length_a 7.76740(10)
_cell_length_b 8.73290(10)
_cell_length_c 8.48740(10)
_cell_measurement_reflns_used 3181
_cell_measurement_temperature 100
_cell_measurement_theta_max 70.06
_cell_measurement_theta_min 5.06
_cell_volume 570.167(12)
_computing_data_reduction 'SAINT v7.68A (Bruker, 2009)'
_computing_molecular_graphics
;
O. V. Dolomanov, L. J. Bourhis, R. J. Gildea, J. A. K. Howard and H. Puschmann,
OLEX2: a complete structure solution, refinement and analysis program.
J. Appl. Cryst. (2009). 42, 339-341.
;
_computing_publication_material
;
O. V. Dolomanov, L. J. Bourhis, R. J. Gildea, J. A. K. Howard and H. Puschmann,
OLEX2: a complete structure solution, refinement and analysis program.
J. Appl. Cryst. (2009). 42, 339-341.
;
_computing_structure_refinement
;
XL, G.M. Sheldrick, Acta Cryst.
(2008). A64, 112-122
;
_computing_structure_solution
;
XS, G.M. Sheldrick, Acta Cryst.
(2008). A64, 112-122
;
_diffrn_ambient_temperature 100
_diffrn_detector_area_resol_mean 8
_diffrn_measured_fraction_theta_full 0.981
_diffrn_measured_fraction_theta_max 0.976
_diffrn_measurement_device_type 'Bruker SMART APEX CCD area detector'
_diffrn_measurement_method '\w and \f scans'
_diffrn_radiation_monochromator graphite
_diffrn_radiation_type CuK\a
_diffrn_radiation_wavelength 1.54184
_diffrn_reflns_av_R_equivalents 0.0207
_diffrn_reflns_av_unetI/netI 0.0272
_diffrn_reflns_limit_h_max 9
_diffrn_reflns_limit_h_min -9
_diffrn_reflns_limit_k_max 10
_diffrn_reflns_limit_k_min -10
_diffrn_reflns_limit_l_max 10
_diffrn_reflns_limit_l_min -10
_diffrn_reflns_number 3472
_diffrn_reflns_theta_full 66.50
_diffrn_reflns_theta_max 70.05
_diffrn_reflns_theta_min 5.26
_diffrn_source 'sealed tube'
_diffrn_standards_number 0
_exptl_absorpt_coefficient_mu 0.875
_exptl_absorpt_correction_T_max 0.9731
_exptl_absorpt_correction_T_min 0.8385
_exptl_absorpt_correction_type multi-scan
_exptl_absorpt_process_details
;
"SADABS-2008/1 (Bruker,2008) was used for absorption correction.
R(int) was 0.0610 before and 0.0333 after correction.
The Ratio of minimum to maximum transmission is 0.8617.
The \l/2 correction factor is 0.00.
{Info from C:\structures\rigel\x1110004\x1110004.abs}
;
_exptl_crystal_colour 'clear colourless'
_exptl_crystal_colour_lustre clear
_exptl_crystal_colour_primary colourless
_exptl_crystal_density_diffrn 1.277
_exptl_crystal_description plate
_exptl_crystal_F_000 236
_exptl_crystal_size_max 0.337
_exptl_crystal_size_mid 0.245
_exptl_crystal_size_min 0.114
_refine_diff_density_max 0.201
_refine_diff_density_min -0.151
_refine_diff_density_rms 0.038
_refine_ls_abs_structure_details 'Flack H D (1983), Acta Cryst. A39, 876-881'
_refine_ls_abs_structure_Flack 0.16(14)
_refine_ls_extinction_method none
_refine_ls_goodness_of_fit_ref 1.037
_refine_ls_hydrogen_treatment constr
_refine_ls_matrix_type full
_refine_ls_number_parameters 140
_refine_ls_number_reflns 1994
_refine_ls_number_restraints 1
_refine_ls_restrained_S_all 1.037
_refine_ls_R_factor_all 0.0305
_refine_ls_R_factor_gt 0.0300
_refine_ls_shift/su_max 0.000
_refine_ls_shift/su_mean 0.000
_refine_ls_structure_factor_coef Fsqd
_refine_ls_weighting_details 'calc w=1/[\s^2^(Fo^2^)+(0.0517P)^2^+0.0830P] where P=(Fo^2^+2Fc^2^)/3'
_refine_ls_weighting_scheme calc
_refine_ls_wR_factor_gt 0.0804
_refine_ls_wR_factor_ref 0.0809
_reflns_number_gt 1954
_reflns_number_total 1994
_reflns_threshold_expression >2sigma(I)
_cod_data_source_file jo401352z_si_002.cif
_cod_data_source_block x1110004
_cod_database_code 4028549

loop_
_space_group_symop_id
_space_group_symop_operation_xyz
1 'x, y, z'
2 '-x, y+1/2, -z'

loop_
_atom_site_label
_atom_site_type_symbol
_atom_site_fract_x
_atom_site_fract_y
_atom_site_fract_z
_atom_site_U_iso_or_equiv
_atom_site_adp_type
_atom_site_occupancy
_atom_site_symmetry_multiplicity
_atom_site_calc_flag
_atom_site_refinement_flags
F1 F -0.23978(13) 0.84698(11) 0.65377(11) 0.0303(2) Uani 1 1 d .
O1 O -0.44039(14) 0.82063(13) 0.35806(14) 0.0270(3) Uani 1 1 d .
H1 H -0.3632 0.8880 0.3580 0.040 Uiso 1 1 calc R
O2 O 0.19935(13) 0.56130(13) 0.67302(12) 0.0246(2) Uani 1 1 d .
O3 O 0.05704(12) 0.60107(13) 0.88722(12) 0.0223(2) Uani 1 1 d .
N1 N -0.09563(16) 0.54352(15) 0.65405(15) 0.0213(3) Uani 1 1 d .
C1 C -0.1174(2) 0.50532(18) 0.48474(18) 0.0245(3) Uani 1 1 d .
H1A H -0.1926 0.4139 0.4649 0.029 Uiso 1 1 calc R
H1B H -0.0029 0.4810 0.4523 0.029 Uiso 1 1 calc R
C2 C -0.19930(19) 0.63985(17) 0.38675(17) 0.0216(3) Uani 1 1 d .
H2A H -0.1170 0.7270 0.3962 0.026 Uiso 1 1 calc R
H2B H -0.2222 0.6099 0.2733 0.026 Uiso 1 1 calc R
C3 C -0.36856(18) 0.68956(17) 0.44262(19) 0.0217(3) Uani 1 1 d .
H3 H -0.4536 0.6038 0.4194 0.026 Uiso 1 1 calc R
C4 C -0.34480(18) 0.71720(18) 0.62097(19) 0.0234(3) Uani 1 1 d .
H4 H -0.4608 0.7361 0.6558 0.028 Uiso 1 1 calc R
C5 C -0.25671(19) 0.58342(18) 0.71448(18) 0.0231(3) Uani 1 1 d .
H5A H -0.2310 0.6113 0.8284 0.028 Uiso 1 1 calc R
H5B H -0.3357 0.4939 0.7051 0.028 Uiso 1 1 calc R
C6 C 0.06502(19) 0.56967(16) 0.73337(18) 0.0195(3) Uani 1 1 d .
C7 C 0.20921(18) 0.66061(18) 0.99230(18) 0.0207(3) Uani 1 1 d .
C8 C 0.3554(2) 0.5450(3) 1.0124(2) 0.0379(5) Uani 1 1 d .
H8A H 0.3100 0.4449 1.0386 0.057 Uiso 1 1 calc R
H8B H 0.4451 0.5780 1.0984 0.057 Uiso 1 1 calc R
H8C H 0.4059 0.5373 0.9131 0.057 Uiso 1 1 calc R
C9 C 0.1370(2) 0.68383(18) 1.14794(18) 0.0243(3) Uani 1 1 d .
H9A H 0.0391 0.7555 1.1314 0.036 Uiso 1 1 calc R
H9B H 0.2281 0.7255 1.2278 0.036 Uiso 1 1 calc R
H9C H 0.0972 0.5854 1.1850 0.036 Uiso 1 1 calc R
C10 C 0.2616(3) 0.8129(2) 0.9268(2) 0.0339(4) Uani 1 1 d .
H10A H 0.3072 0.7959 0.8262 0.051 Uiso 1 1 calc R
H10B H 0.3514 0.8609 1.0035 0.051 Uiso 1 1 calc R
H10C H 0.1599 0.8803 0.9084 0.051 Uiso 1 1 calc R

loop_
_atom_site_aniso_label
_atom_site_aniso_U_11
_atom_site_aniso_U_22
_atom_site_aniso_U_33
_atom_site_aniso_U_23
_atom_site_aniso_U_13
_atom_site_aniso_U_12
F1 0.0398(5) 0.0208(4) 0.0320(5) -0.0063(4) 0.0106(4) -0.0061(4)
O1 0.0224(5) 0.0231(6) 0.0350(6) 0.0089(5) 0.0023(5) 0.0024(4)
O2 0.0234(5) 0.0266(5) 0.0242(5) -0.0049(5) 0.0041(4) 0.0027(4)
O3 0.0194(5) 0.0280(5) 0.0191(5) -0.0009(4) 0.0018(4) -0.0050(4)
N1 0.0223(6) 0.0207(6) 0.0203(6) -0.0009(5) 0.0005(5) 0.0009(5)
C1 0.0284(8) 0.0197(7) 0.0240(8) -0.0044(6) -0.0010(6) 0.0048(6)
C2 0.0243(7) 0.0211(8) 0.0188(7) -0.0014(6) 0.0007(6) 0.0009(6)
C3 0.0203(7) 0.0167(7) 0.0273(8) 0.0031(6) 0.0004(6) 0.0001(5)
C4 0.0184(6) 0.0226(7) 0.0304(8) 0.0002(7) 0.0072(6) -0.0021(6)
C5 0.0207(6) 0.0255(8) 0.0233(7) 0.0036(6) 0.0040(5) -0.0048(6)
C6 0.0230(7) 0.0134(6) 0.0218(7) 0.0005(6) 0.0016(5) 0.0000(6)
C7 0.0185(7) 0.0233(7) 0.0198(7) -0.0030(6) 0.0007(5) -0.0022(6)
C8 0.0341(9) 0.0525(12) 0.0256(8) -0.0053(8) -0.0015(7) 0.0195(9)
C9 0.0261(7) 0.0252(8) 0.0217(7) -0.0010(6) 0.0042(6) 0.0000(6)
C10 0.0441(10) 0.0289(9) 0.0316(9) -0.0068(7) 0.0158(8) -0.0144(7)

loop_
_atom_type_symbol
_atom_type_description
_atom_type_scat_dispersion_real
_atom_type_scat_dispersion_imag
_atom_type_scat_source
C C 0.0181 0.0091 'International Tables Vol C Tables 4.2.6.8 and 6.1.1.4'
H H 0.0000 0.0000 'International Tables Vol C Tables 4.2.6.8 and 6.1.1.4'
F F 0.0727 0.0534 'International Tables Vol C Tables 4.2.6.8 and 6.1.1.4'
N N 0.0311 0.0180 'International Tables Vol C Tables 4.2.6.8 and 6.1.1.4'
O O 0.0492 0.0322 'International Tables Vol C Tables 4.2.6.8 and 6.1.1.4'

loop_
_geom_angle_atom_site_label_1
_geom_angle_atom_site_label_2
_geom_angle_atom_site_label_3
_geom_angle
C3 O1 H1 109.5
C6 O3 C7 121.27(11)
C5 N1 C1 114.34(12)
C6 N1 C1 120.05(13)
C6 N1 C5 124.18(12)
N1 C1 H1A 109.7
N1 C1 H1B 109.7
N1 C1 C2 110.03(12)
H1A C1 H1B 108.2
C2 C1 H1A 109.7
C2 C1 H1B 109.7
C1 C2 H2A 109.4
C1 C2 H2B 109.4
H2A C2 H2B 108.0
C3 C2 C1 111.28(12)
C3 C2 H2A 109.4
C3 C2 H2B 109.4
O1 C3 C2 111.57(12)
O1 C3 H3 107.5
O1 C3 C4 111.09(12)
C2 C3 H3 107.5
C4 C3 C2 111.41(11)
C4 C3 H3 107.5
F1 C4 C3 108.27(12)
F1 C4 H4 109.3
F1 C4 C5 108.07(11)
C3 C4 H4 109.3
C3 C4 C5 112.45(12)
C5 C4 H4 109.3
N1 C5 C4 110.23(12)
N1 C5 H5A 109.6
N1 C5 H5B 109.6
C4 C5 H5A 109.6
C4 C5 H5B 109.6
H5A C5 H5B 108.1
O2 C6 O3 125.04(14)
O2 C6 N1 124.17(14)
O3 C6 N1 110.76(12)
O3 C7 C8 111.09(13)
O3 C7 C9 102.22(11)
O3 C7 C10 108.70(13)
C8 C7 C9 110.70(13)
C8 C7 C10 113.02(15)
C9 C7 C10 110.57(13)
C7 C8 H8A 109.5
C7 C8 H8B 109.5
C7 C8 H8C 109.5
H8A C8 H8B 109.5
H8A C8 H8C 109.5
H8B C8 H8C 109.5
C7 C9 H9A 109.5
C7 C9 H9B 109.5
C7 C9 H9C 109.5
H9A C9 H9B 109.5
H9A C9 H9C 109.5
H9B C9 H9C 109.5
C7 C10 H10A 109.5
C7 C10 H10B 109.5
C7 C10 H10C 109.5
H10A C10 H10B 109.5
H10A C10 H10C 109.5
H10B C10 H10C 109.5

loop_
_geom_bond_atom_site_label_1
_geom_bond_atom_site_label_2
_geom_bond_distance
F1 C4 1.4015(18)
O1 H1 0.8400
O1 C3 1.4232(18)
O2 C6 1.2265(18)
O3 C6 1.3441(18)
O3 C7 1.4733(17)
N1 C1 1.4621(19)
N1 C5 1.4587(18)
N1 C6 1.3526(19)
C1 H1A 0.9900
C1 H1B 0.9900
C1 C2 1.527(2)
C2 H2A 0.9900
C2 H2B 0.9900
C2 C3 1.5213(19)
C3 H3 1.0000
C3 C4 1.519(2)
C4 H4 1.0000
C4 C5 1.521(2)
C5 H5A 0.9900
C5 H5B 0.9900
C7 C8 1.511(2)
C7 C9 1.519(2)
C7 C10 1.519(2)
C8 H8A 0.9800
C8 H8B 0.9800
C8 H8C 0.9800
C9 H9A 0.9800
C9 H9B 0.9800
C9 H9C 0.9800
C10 H10A 0.9800
C10 H10B 0.9800
C10 H10C 0.9800

loop_
_geom_torsion_atom_site_label_1
_geom_torsion_atom_site_label_2
_geom_torsion_atom_site_label_3
_geom_torsion_atom_site_label_4
_geom_torsion
F1 C4 C5 N1 -67.02(15)
O1 C3 C4 F1 -56.71(14)
O1 C3 C4 C5 -176.04(11)
N1 C1 C2 C3 -54.49(16)
C1 N1 C5 C4 -57.24(15)
C1 N1 C6 O2 -1.2(2)
C1 N1 C6 O3 -179.31(12)
C1 C2 C3 O1 176.55(12)
C1 C2 C3 C4 51.75(16)
C2 C3 C4 F1 68.35(14)
C2 C3 C4 C5 -50.98(15)
C3 C4 C5 N1 52.43(15)
C5 N1 C1 C2 58.55(16)
C5 N1 C6 O2 -166.75(14)
C5 N1 C6 O3 15.2(2)
C6 O3 C7 C8 -64.09(17)
C6 O3 C7 C9 177.81(13)
C6 O3 C7 C10 60.88(17)
C6 N1 C1 C2 -108.34(15)
C6 N1 C5 C4 109.03(15)
C7 O3 C6 O2 13.0(2)
C7 O3 C6 N1 -168.88(12)
